data_4306180
loop_
_publ_author_name
'Brian J. Fox'
'Queena Y. Sun'
'Antonio G. DiPasquale'
'Alexander R. Fox'
'Arnold L. Rheingold'
'Joshua S. Figueroa'

_publ_section_title
;
Solution Behavior and Structural Properties of Cu(I) Complexes
Featuringm-Terphenyl Isocyanides
;
_journal_name_full 'Inorganic Chemistry'
_journal_page_first 9010
_journal_page_last 9020
_journal_paper_doi 10.1021/ic8010986
_journal_volume 47
_journal_year 2008
_chemical_formula_sum 'C62 H74 Cl2 Cu2 N2 O3'
_chemical_formula_weight 1093.27
_chemical_name_common (Cl)2[(THF)Cu(CNArMes2)]2
_chemical_name_systematic
;
 ?
;
_space_group.centring_type P

_space_group_IT_number 14
_space_group.IT_number 14

_symmetry_cell_setting monoclinic
_symmetry_space_group_name_Hall '-P 2yn'
_symmetry_space_group_name_H-M 'P 1 21/n 1'
_atom_sites_solution_hydrogens geom
_atom_sites_solution_primary direct
_atom_sites_solution_secondary difmap
_audit_creation_method SHELXL-97
_cell_angle_alpha 90.00
_cell_angle_beta 95.7120(10)
_cell_angle_gamma 90.00
_cell_formula_units_Z 2
_cell_length_a 8.2737(4)
_cell_length_b 11.4673(6)
_cell_length_c 29.3505(14)
_cell_measurement_reflns_used 9943
_cell_measurement_temperature 100(2)
_cell_measurement_theta_max 27.99
_cell_measurement_theta_min 2.26
_cell_volume 2770.9(2)
_computing_cell_refinement 'Bruker SMART'
_computing_data_collection 'Bruker SMART'
_computing_data_reduction 'Bruker SAINT'
_computing_molecular_graphics ORTEP-32
_computing_publication_material WinGX
_computing_structure_refinement SHELXL-97
_computing_structure_solution SIR-2004
_diffrn_ambient_temperature 100(2)
_diffrn_measured_fraction_theta_full 1.000
_diffrn_measured_fraction_theta_max 0.932
_diffrn_measurement_device_type 'CCD area detector'
_diffrn_measurement_method 'phi and omega scans'
_diffrn_radiation_monochromator graphite
_diffrn_radiation_source 'fine-focus sealed tube'
_diffrn_radiation_type MoK\a
_diffrn_radiation_wavelength 0.71073
_diffrn_reflns_av_R_equivalents 0.0422
_diffrn_reflns_av_sigmaI/netI 0.0439
_diffrn_reflns_limit_h_max 10
_diffrn_reflns_limit_h_min -10
_diffrn_reflns_limit_k_max 15
_diffrn_reflns_limit_k_min -15
_diffrn_reflns_limit_l_max 32
_diffrn_reflns_limit_l_min -38
_diffrn_reflns_number 26936
_diffrn_reflns_theta_full 25.00
_diffrn_reflns_theta_max 28.27
_diffrn_reflns_theta_min 1.39
_exptl_absorpt_coefficient_mu 0.910
_exptl_absorpt_correction_T_max 0.9307
_exptl_absorpt_correction_T_min 0.8908
_exptl_absorpt_correction_type multi-scan
_exptl_absorpt_process_details SADABS
_exptl_crystal_colour colorless
_exptl_crystal_density_diffrn 1.310
_exptl_crystal_density_method 'not measured'
_exptl_crystal_description block
_exptl_crystal_F_000 1152
_exptl_crystal_size_max 0.13
_exptl_crystal_size_mid 0.10
_exptl_crystal_size_min 0.08
_platon_squeeze_details
;
 Two disordered THF molecules were SQUEEZED.
;
_refine_diff_density_max 0.434
_refine_diff_density_min -0.470
_refine_diff_density_rms 0.068
_refine_ls_extinction_method none
_refine_ls_goodness_of_fit_ref 1.052
_refine_ls_hydrogen_treatment constr
_refine_ls_matrix_type full
_refine_ls_number_parameters 304
_refine_ls_number_reflns 6394
_refine_ls_number_restraints 0
_refine_ls_restrained_S_all 1.052
_refine_ls_R_factor_all 0.0573
_refine_ls_R_factor_gt 0.0398
_refine_ls_shift/su_max 0.002
_refine_ls_shift/su_mean 0.000
_refine_ls_structure_factor_coef Fsqd
_refine_ls_weighting_details 'calc w=1/[\s^2^(Fo^2^)+(0.0511P)^2^+0.0000P] where P=(Fo^2^+2Fc^2^)/3'
_refine_ls_weighting_scheme calc
_refine_ls_wR_factor_gt 0.0922
_refine_ls_wR_factor_ref 0.0986
_reflns_number_gt 4863
_reflns_number_total 6394
_reflns_threshold_expression >2sigma(I)
_cod_data_source_file ic8010986_si_002_3.cif
_cod_data_source_block jfig08
_cod_depositor_comments
;
The following automatic conversions were performed:
'_symmetry_cell_setting' value 'Monoclinic' changed to 'monoclinic'
according to '/home/saulius/struct/CIF-dictionaries/cif_core.dic'
dictionary named 'cif_core.dic' version 2.4.1 from 2010-06-29.

Automatic conversion script
Id: cif_fix_enum 1527 2010-12-29 10:47:43Z saulius 

The following automatic conversions were performed:

'_space_group.centring_type' value 'primitive' was replaced with the
value 'P' as specified in the replacement file
'/home/antanas/src/cod-tools/trunk/data/replacement-values/replacement_values.lst'.

Automatic conversion script
Id: cif_fix_values 5642 2017-10-24 12:04:52Z antanas 
;
_cod_database_code 4306180

loop_
_symmetry_equiv_pos_as_xyz
'x, y, z'
'-x+1/2, y+1/2, -z+1/2'
'-x, -y, -z'
'x-1/2, -y-1/2, z-1/2'

loop_
_atom_site_label
_atom_site_type_symbol
_atom_site_fract_x
_atom_site_fract_y
_atom_site_fract_z
_atom_site_U_iso_or_equiv
_atom_site_adp_type
_atom_site_occupancy
_atom_site_symmetry_multiplicity
_atom_site_calc_flag
_atom_site_refinement_flags
_atom_site_disorder_assembly
_atom_site_disorder_group
C1 C 0.9261(2) 0.09018(19) 0.60061(7) 0.0206(4) Uani 1 1 d . . .
C2 C 0.8381(2) 0.10257(19) 0.68153(6) 0.0190(4) Uani 1 1 d . . .
C3 C 0.7311(2) 0.01457(19) 0.69304(6) 0.0197(4) Uani 1 1 d . . .
C4 C 0.6798(2) 0.0193(2) 0.73695(6) 0.0219(4) Uani 1 1 d . . .
H4 H 0.6066 -0.0380 0.7461 0.026 Uiso 1 1 calc R . .
C5 C 0.7342(2) 0.1065(2) 0.76742(7) 0.0236(5) Uani 1 1 d . . .
H5 H 0.6963 0.1090 0.7969 0.028 Uiso 1 1 calc R . .
C6 C 0.8434(2) 0.19018(19) 0.75537(6) 0.0214(4) Uani 1 1 d . . .
H6 H 0.8821 0.2477 0.7771 0.026 Uiso 1 1 calc R . .
C7 C 0.8968(2) 0.19079(18) 0.71177(6) 0.0184(4) Uani 1 1 d . . .
C8 C 0.6766(2) -0.07866(19) 0.65963(6) 0.0196(4) Uani 1 1 d . . .
C9 C 0.5120(2) -0.08392(19) 0.64129(7) 0.0230(5) Uani 1 1 d . . .
C10 C 0.4647(2) -0.1684(2) 0.60869(7) 0.0267(5) Uani 1 1 d . . .
H10 H 0.3541 -0.1718 0.5965 0.032 Uiso 1 1 calc R . .
C11 C 0.5731(2) -0.2477(2) 0.59345(6) 0.0270(5) Uani 1 1 d . . .
C12 C 0.7342(2) -0.2436(2) 0.61252(7) 0.0248(5) Uani 1 1 d . . .
H12 H 0.8095 -0.2987 0.6029 0.030 Uiso 1 1 calc R . .
C13 C 0.7874(2) -0.16082(19) 0.64523(6) 0.0211(4) Uani 1 1 d . . .
C14 C 0.3869(2) 0.0005(2) 0.65612(7) 0.0311(5) Uani 1 1 d . . .
H14A H 0.3465 -0.0277 0.6844 0.047 Uiso 1 1 calc R . .
H14B H 0.2963 0.0065 0.6320 0.047 Uiso 1 1 calc R . .
H14C H 0.4367 0.0774 0.6615 0.047 Uiso 1 1 calc R . .
C15 C 0.5216(3) -0.3365(2) 0.55699(7) 0.0368(6) Uani 1 1 d . . .
H15A H 0.5352 -0.4151 0.5699 0.055 Uiso 1 1 calc R . .
H15B H 0.5889 -0.3282 0.5315 0.055 Uiso 1 1 calc R . .
H15C H 0.4073 -0.3240 0.5458 0.055 Uiso 1 1 calc R . .
C16 C 0.9643(2) -0.1622(2) 0.66417(7) 0.0282(5) Uani 1 1 d . . .
H16A H 1.0046 -0.2426 0.6651 0.042 Uiso 1 1 calc R . .
H16B H 0.9752 -0.1296 0.6952 0.042 Uiso 1 1 calc R . .
H16C H 1.0278 -0.1152 0.6445 0.042 Uiso 1 1 calc R . .
C17 C 1.0152(2) 0.27899(18) 0.69770(6) 0.0185(4) Uani 1 1 d . . .
C18 C 1.1798(2) 0.2715(2) 0.71507(6) 0.0226(4) Uani 1 1 d . . .
C19 C 1.2890(2) 0.3521(2) 0.70036(7) 0.0258(5) Uani 1 1 d . . .
H19 H 1.4004 0.3464 0.7117 0.031 Uiso 1 1 calc R . .
C20 C 1.2407(2) 0.44095(19) 0.66969(7) 0.0241(5) Uani 1 1 d . . .
C21 C 1.0772(2) 0.44809(19) 0.65368(7) 0.0240(5) Uani 1 1 d . . .
H21 H 1.0417 0.5093 0.6333 0.029 Uiso 1 1 calc R . .
C22 C 0.9640(2) 0.36811(19) 0.66669(6) 0.0211(4) Uani 1 1 d . . .
C23 C 1.2393(2) 0.1782(2) 0.74869(7) 0.0296(5) Uani 1 1 d . . .
H23A H 1.2120 0.1996 0.7793 0.044 Uiso 1 1 calc R . .
H23B H 1.3574 0.1703 0.7491 0.044 Uiso 1 1 calc R . .
H23C H 1.1873 0.1039 0.7396 0.044 Uiso 1 1 calc R . .
C24 C 1.3632(3) 0.5230(2) 0.65278(8) 0.0341(6) Uani 1 1 d . . .
H24A H 1.4471 0.5408 0.6778 0.051 Uiso 1 1 calc R . .
H24B H 1.3089 0.5953 0.6420 0.051 Uiso 1 1 calc R . .
H24C H 1.4135 0.4865 0.6275 0.051 Uiso 1 1 calc R . .
C25 C 0.7884(2) 0.3784(2) 0.64694(7) 0.0280(5) Uani 1 1 d . . .
H25A H 0.7648 0.3189 0.6233 0.042 Uiso 1 1 calc R . .
H25B H 0.7697 0.4560 0.6334 0.042 Uiso 1 1 calc R . .
H25C H 0.7172 0.3671 0.6713 0.042 Uiso 1 1 calc R . .
C26 C 1.2702(3) 0.2491(2) 0.56033(8) 0.0381(6) Uani 1 1 d . . .
H26A H 1.2136 0.2769 0.5864 0.046 Uiso 1 1 calc R . .
H26B H 1.2271 0.2918 0.5324 0.046 Uiso 1 1 calc R . .
C27 C 1.4529(3) 0.2667(3) 0.56977(8) 0.0449(7) Uani 1 1 d . . .
H27A H 1.4858 0.2725 0.6031 0.054 Uiso 1 1 calc R . .
H27B H 1.4881 0.3381 0.5546 0.054 Uiso 1 1 calc R . .
C28 C 1.5251(3) 0.1572(3) 0.54949(9) 0.0447(7) Uani 1 1 d . . .
H28A H 1.5994 0.1784 0.5264 0.054 Uiso 1 1 calc R . .
H28B H 1.5854 0.1099 0.5738 0.054 Uiso 1 1 calc R . .
C29 C 1.3777(2) 0.0911(2) 0.52746(8) 0.0335(6) Uani 1 1 d . . .
H29A H 1.3529 0.1135 0.4949 0.040 Uiso 1 1 calc R . .
H29B H 1.3955 0.0058 0.5294 0.040 Uiso 1 1 calc R . .
Cl1 Cl 1.06915(6) -0.13318(5) 0.527392(16) 0.02674(13) Uani 1 1 d . . .
Cu1 Cu 1.00008(3) 0.05938(2) 0.545166(8) 0.02254(9) Uani 1 1 d . . .
N1 N 0.88881(18) 0.10079(15) 0.63762(5) 0.0196(4) Uani 1 1 d . . .
O1 O 1.24935(16) 0.12617(14) 0.55418(5) 0.0276(3) Uani 1 1 d . . .

loop_
_atom_site_aniso_label
_atom_site_aniso_U_11
_atom_site_aniso_U_22
_atom_site_aniso_U_33
_atom_site_aniso_U_23
_atom_site_aniso_U_13
_atom_site_aniso_U_12
C1 0.0171(9) 0.0222(12) 0.0225(10) -0.0020(9) 0.0026(7) -0.0042(8)
C2 0.0170(8) 0.0244(12) 0.0162(9) -0.0003(8) 0.0046(7) 0.0011(8)
C3 0.0166(8) 0.0209(11) 0.0217(9) 0.0010(9) 0.0020(7) 0.0009(8)
C4 0.0197(9) 0.0263(12) 0.0206(9) 0.0046(9) 0.0056(7) -0.0016(9)
C5 0.0258(10) 0.0275(13) 0.0186(9) 0.0004(9) 0.0073(8) 0.0016(9)
C6 0.0223(9) 0.0228(12) 0.0190(9) -0.0029(8) 0.0011(7) 0.0020(9)
C7 0.0170(8) 0.0203(11) 0.0180(9) 0.0008(8) 0.0028(7) 0.0003(8)
C8 0.0198(9) 0.0235(12) 0.0161(9) 0.0039(8) 0.0041(7) -0.0052(8)
C9 0.0193(9) 0.0280(13) 0.0219(10) 0.0049(9) 0.0036(7) -0.0042(9)
C10 0.0235(10) 0.0351(14) 0.0211(10) 0.0058(10) -0.0002(8) -0.0089(10)
C11 0.0343(11) 0.0281(13) 0.0190(10) 0.0015(9) 0.0043(8) -0.0132(10)
C12 0.0283(10) 0.0225(12) 0.0248(10) -0.0013(9) 0.0078(8) -0.0027(9)
C13 0.0222(9) 0.0214(12) 0.0201(9) 0.0034(9) 0.0042(7) -0.0030(9)
C14 0.0201(10) 0.0386(15) 0.0345(12) 0.0026(11) 0.0025(8) 0.0008(10)
C15 0.0466(13) 0.0382(15) 0.0257(11) -0.0054(11) 0.0043(10) -0.0188(12)
C16 0.0213(9) 0.0276(13) 0.0351(12) -0.0027(10) 0.0005(8) 0.0021(9)
C17 0.0204(9) 0.0189(11) 0.0168(9) -0.0042(8) 0.0054(7) -0.0014(8)
C18 0.0208(9) 0.0255(12) 0.0218(10) -0.0065(9) 0.0038(7) -0.0021(9)
C19 0.0216(9) 0.0328(14) 0.0231(10) -0.0046(10) 0.0022(8) -0.0049(9)
C20 0.0253(10) 0.0269(13) 0.0211(10) -0.0081(9) 0.0072(8) -0.0078(9)
C21 0.0307(10) 0.0219(12) 0.0200(10) -0.0018(9) 0.0057(8) 0.0001(9)
C22 0.0223(9) 0.0223(12) 0.0194(9) -0.0055(9) 0.0050(7) -0.0009(9)
C23 0.0219(10) 0.0348(14) 0.0317(11) 0.0031(10) 0.0004(8) -0.0008(10)
C24 0.0331(11) 0.0372(15) 0.0336(12) -0.0028(11) 0.0115(9) -0.0118(11)
C25 0.0241(10) 0.0323(14) 0.0271(11) 0.0023(10) 0.0003(8) 0.0010(10)
C26 0.0323(11) 0.0395(16) 0.0435(14) -0.0170(12) 0.0085(10) -0.0080(11)
C27 0.0365(12) 0.063(2) 0.0345(13) -0.0038(13) 0.0025(10) -0.0250(14)
C28 0.0196(10) 0.0548(19) 0.0597(16) 0.0210(14) 0.0042(10) -0.0040(12)
C29 0.0223(10) 0.0341(15) 0.0464(14) 0.0035(11) 0.0153(9) 0.0053(10)
Cl1 0.0332(3) 0.0246(3) 0.0217(2) 0.0008(2) -0.00094(19) 0.0033(2)
Cu1 0.02019(13) 0.03108(18) 0.01695(13) -0.00364(11) 0.00482(9) -0.00175(11)
N1 0.0174(7) 0.0221(10) 0.0195(8) -0.0016(7) 0.0025(6) -0.0032(7)
O1 0.0195(7) 0.0320(10) 0.0320(8) -0.0038(7) 0.0059(6) -0.0025(7)

loop_
_atom_type_symbol
_atom_type_description
_atom_type_scat_dispersion_real
_atom_type_scat_dispersion_imag
_atom_type_scat_source
C C 0.0033 0.0016 'International Tables Vol C Tables 4.2.6.8 and 6.1.1.4'
H H 0.0000 0.0000 'International Tables Vol C Tables 4.2.6.8 and 6.1.1.4'
Cl Cl 0.1484 0.1585 'International Tables Vol C Tables 4.2.6.8 and 6.1.1.4'
Cu Cu 0.3201 1.2651 'International Tables Vol C Tables 4.2.6.8 and 6.1.1.4'
N N 0.0061 0.0033 'International Tables Vol C Tables 4.2.6.8 and 6.1.1.4'
O O 0.0106 0.0060 'International Tables Vol C Tables 4.2.6.8 and 6.1.1.4'

loop_
_geom_angle_atom_site_label_1
_geom_angle_atom_site_label_2
_geom_angle_atom_site_label_3
_geom_angle
_geom_angle_site_symmetry_1
_geom_angle_site_symmetry_3
_geom_angle_publ_flag
N1 C1 Cu1 173.21(19) . . ?
N1 C2 C7 118.60(18) . . ?
N1 C2 C3 117.80(17) . . ?
C7 C2 C3 123.60(17) . . ?
C4 C3 C2 116.75(18) . . ?
C4 C3 C8 122.35(18) . . ?
C2 C3 C8 120.90(17) . . ?
C5 C4 C3 120.94(19) . . ?
C5 C4 H4 119.5 . . ?
C3 C4 H4 119.5 . . ?
C4 C5 C6 120.80(18) . . ?
C4 C5 H5 119.6 . . ?
C6 C5 H5 119.6 . . ?
C5 C6 C7 120.75(19) . . ?
C5 C6 H6 119.6 . . ?
C7 C6 H6 119.6 . . ?
C6 C7 C2 117.11(18) . . ?
C6 C7 C17 122.23(17) . . ?
C2 C7 C17 120.63(16) . . ?
C13 C8 C9 119.22(18) . . ?
C13 C8 C3 120.90(16) . . ?
C9 C8 C3 119.86(18) . . ?
C10 C9 C8 119.05(19) . . ?
C10 C9 C14 119.37(17) . . ?
C8 C9 C14 121.57(19) . . ?
C11 C10 C9 122.27(18) . . ?
C11 C10 H10 118.9 . . ?
C9 C10 H10 118.9 . . ?
C10 C11 C12 118.23(19) . . ?
C10 C11 C15 121.81(19) . . ?
C12 C11 C15 120.0(2) . . ?
C13 C12 C11 121.7(2) . . ?
C13 C12 H12 119.2 . . ?
C11 C12 H12 119.2 . . ?
C12 C13 C8 119.52(17) . . ?
C12 C13 C16 118.37(19) . . ?
C8 C13 C16 122.11(18) . . ?
C9 C14 H14A 109.5 . . ?
C9 C14 H14B 109.5 . . ?
H14A C14 H14B 109.5 . . ?
C9 C14 H14C 109.5 . . ?
H14A C14 H14C 109.5 . . ?
H14B C14 H14C 109.5 . . ?
C11 C15 H15A 109.5 . . ?
C11 C15 H15B 109.5 . . ?
H15A C15 H15B 109.5 . . ?
C11 C15 H15C 109.5 . . ?
H15A C15 H15C 109.5 . . ?
H15B C15 H15C 109.5 . . ?
C13 C16 H16A 109.5 . . ?
C13 C16 H16B 109.5 . . ?
H16A C16 H16B 109.5 . . ?
C13 C16 H16C 109.5 . . ?
H16A C16 H16C 109.5 . . ?
H16B C16 H16C 109.5 . . ?
C22 C17 C18 119.79(18) . . ?
C22 C17 C7 120.50(16) . . ?
C18 C17 C7 119.69(18) . . ?
C19 C18 C17 118.80(19) . . ?
C19 C18 C23 119.74(17) . . ?
C17 C18 C23 121.46(18) . . ?
C18 C19 C20 122.25(18) . . ?
C18 C19 H19 118.9 . . ?
C20 C19 H19 118.9 . . ?
C21 C20 C19 117.99(19) . . ?
C21 C20 C24 121.1(2) . . ?
C19 C20 C24 120.81(19) . . ?
C20 C21 C22 121.8(2) . . ?
C20 C21 H21 119.1 . . ?
C22 C21 H21 119.1 . . ?
C21 C22 C17 119.31(17) . . ?
C21 C22 C25 119.32(19) . . ?
C17 C22 C25 121.37(18) . . ?
C18 C23 H23A 109.5 . . ?
C18 C23 H23B 109.5 . . ?
H23A C23 H23B 109.5 . . ?
C18 C23 H23C 109.5 . . ?
H23A C23 H23C 109.5 . . ?
H23B C23 H23C 109.5 . . ?
C20 C24 H24A 109.5 . . ?
C20 C24 H24B 109.5 . . ?
H24A C24 H24B 109.5 . . ?
C20 C24 H24C 109.5 . . ?
H24A C24 H24C 109.5 . . ?
H24B C24 H24C 109.5 . . ?
C22 C25 H25A 109.5 . . ?
C22 C25 H25B 109.5 . . ?
H25A C25 H25B 109.5 . . ?
C22 C25 H25C 109.5 . . ?
H25A C25 H25C 109.5 . . ?
H25B C25 H25C 109.5 . . ?
O1 C26 C27 105.0(2) . . ?
O1 C26 H26A 110.7 . . ?
C27 C26 H26A 110.7 . . ?
O1 C26 H26B 110.7 . . ?
C27 C26 H26B 110.7 . . ?
H26A C26 H26B 108.8 . . ?
C26 C27 C28 103.8(2) . . ?
C26 C27 H27A 111.0 . . ?
C28 C27 H27A 111.0 . . ?
C26 C27 H27B 111.0 . . ?
C28 C27 H27B 111.0 . . ?
H27A C27 H27B 109.0 . . ?
C29 C28 C27 104.24(18) . . ?
C29 C28 H28A 110.9 . . ?
C27 C28 H28A 110.9 . . ?
C29 C28 H28B 110.9 . . ?
C27 C28 H28B 110.9 . . ?
H28A C28 H28B 108.9 . . ?
O1 C29 C28 103.43(19) . . ?
O1 C29 H29A 111.1 . . ?
C28 C29 H29A 111.1 . . ?
O1 C29 H29B 111.1 . . ?
C28 C29 H29B 111.1 . . ?
H29A C29 H29B 109.0 . . ?
Cu1 Cl1 Cu1 79.466(19) 3_756 . ?
C1 Cu1 O1 102.68(7) . . ?
C1 Cu1 Cl1 132.46(6) . 3_756 ?
O1 Cu1 Cl1 97.32(4) . 3_756 ?
C1 Cu1 Cl1 119.26(7) . . ?
O1 Cu1 Cl1 96.22(4) . . ?
Cl1 Cu1 Cl1 100.534(19) 3_756 . ?
C1 Cu1 Cu1 155.37(6) . 3_756 ?
O1 Cu1 Cu1 100.62(4) . 3_756 ?
Cl1 Cu1 Cu1 50.893(15) 3_756 3_756 ?
Cl1 Cu1 Cu1 49.641(14) . 3_756 ?
C1 N1 C2 174.4(2) . . ?
C26 O1 C29 104.97(17) . . ?
C26 O1 Cu1 117.40(12) . . ?
C29 O1 Cu1 124.97(13) . . ?

loop_
_geom_bond_atom_site_label_1
_geom_bond_atom_site_label_2
_geom_bond_distance
_geom_bond_site_symmetry_2
_geom_bond_publ_flag
C1 N1 1.165(2) . ?
C1 Cu1 1.829(2) . ?
C2 N1 1.395(2) . ?
C2 C7 1.401(3) . ?
C2 C3 1.406(3) . ?
C3 C4 1.397(3) . ?
C3 C8 1.490(3) . ?
C4 C5 1.386(3) . ?
C4 H4 0.9500 . ?
C5 C6 1.387(3) . ?
C5 H5 0.9500 . ?
C6 C7 1.395(3) . ?
C6 H6 0.9500 . ?
C7 C17 1.494(3) . ?
C8 C13 1.409(3) . ?
C8 C9 1.415(3) . ?
C9 C10 1.390(3) . ?
C9 C14 1.513(3) . ?
C10 C11 1.382(3) . ?
C10 H10 0.9500 . ?
C11 C12 1.394(3) . ?
C11 C15 1.508(3) . ?
C12 C13 1.390(3) . ?
C12 H12 0.9500 . ?
C13 C16 1.513(3) . ?
C14 H14A 0.9800 . ?
C14 H14B 0.9800 . ?
C14 H14C 0.9800 . ?
C15 H15A 0.9800 . ?
C15 H15B 0.9800 . ?
C15 H15C 0.9800 . ?
C16 H16A 0.9800 . ?
C16 H16B 0.9800 . ?
C16 H16C 0.9800 . ?
C17 C22 1.406(3) . ?
C17 C18 1.409(2) . ?
C18 C19 1.391(3) . ?
C18 C23 1.505(3) . ?
C19 C20 1.391(3) . ?
C19 H19 0.9500 . ?
C20 C21 1.390(3) . ?
C20 C24 1.503(3) . ?
C21 C22 1.391(3) . ?
C21 H21 0.9500 . ?
C22 C25 1.514(3) . ?
C23 H23A 0.9800 . ?
C23 H23B 0.9800 . ?
C23 H23C 0.9800 . ?
C24 H24A 0.9800 . ?
C24 H24B 0.9800 . ?
C24 H24C 0.9800 . ?
C25 H25A 0.9800 . ?
C25 H25B 0.9800 . ?
C25 H25C 0.9800 . ?
C26 O1 1.430(3) . ?
C26 C27 1.523(3) . ?
C26 H26A 0.9900 . ?
C26 H26B 0.9900 . ?
C27 C28 1.535(4) . ?
C27 H27A 0.9900 . ?
C27 H27B 0.9900 . ?
C28 C29 1.524(3) . ?
C28 H28A 0.9900 . ?
C28 H28B 0.9900 . ?
C29 O1 1.439(2) . ?
C29 H29A 0.9900 . ?
C29 H29B 0.9900 . ?
Cl1 Cu1 2.3101(5) 3_756 ?
Cl1 Cu1 2.3525(6) . ?
Cu1 O1 2.1912(14) . ?
Cu1 Cl1 2.3101(5) 3_756 ?
Cu1 Cu1 2.9805(5) 3_756 ?

loop_
_platon_squeeze_void_nr
_platon_squeeze_void_average_x
_platon_squeeze_void_average_y
_platon_squeeze_void_average_z
_platon_squeeze_void_volume
_platon_squeeze_void_count_electrons
1 0.000 0.500 0.500 134.8 39.7
2 0.500 0.000 0.000 134.8 39.7
